data_7704162
loop_
_publ_author_name
'Xu, Hao'
'Zeng, Xianghua'
'Pan, Wei'
'Zhang, Junyong'
'Cao, Yangzheng'
'Guo, Haiyang'
'Xie, Jingli'

_publ_section_title
;
 Structural diversity of metal-organic frameworks based on a chalcone
 dicarboxylic acid ligand.
;
_journal_issue 18
_journal_name_full 'Dalton transactions (Cambridge, England : 2003)'
_journal_page_first 5783
_journal_page_last 5786
_journal_paper_doi 10.1039/d0dt00654h
_journal_volume 49
_journal_year 2020
_chemical_formula_moiety 'C22 H18 Cd O6'
_chemical_formula_sum 'C22 H18 Cd O6'
_chemical_formula_weight 490.76
_space_group_crystal_system triclinic
_space_group_IT_number 2
_space_group_name_Hall '-P 1'
_space_group_name_H-M_alt 'P -1'
_atom_sites_solution_hydrogens mixed
_atom_sites_solution_primary dual
_audit_creation_date 2020-03-17
_audit_creation_method
;
Olex2 1.2
(compiled 2018.05.29 svn.r3508 for OlexSys, GUI svn.r5506)
;
_audit_update_record
;
2020-03-19 deposited with the CCDC.	2020-04-22 downloaded from the CCDC.
;
_cell_angle_alpha 107.300(6)
_cell_angle_beta 99.607(5)
_cell_angle_gamma 100.199(5)
_cell_formula_units_Z 2
_cell_length_a 5.9985(3)
_cell_length_b 11.6150(9)
_cell_length_c 14.3679(9)
_cell_measurement_reflns_used 2593
_cell_measurement_temperature 296(2)
_cell_measurement_theta_max 72.1270
_cell_measurement_theta_min 4.0580
_cell_volume 914.63(11)
_computing_cell_refinement 'CrysAlisPro 1.171.39.3a (Rigaku OD, 2015)'
_computing_data_collection 'CrysAlisPro 1.171.39.3a (Rigaku OD, 2015)'
_computing_data_reduction 'CrysAlisPro 1.171.39.3a (Rigaku OD, 2015)'
_computing_molecular_graphics 'Olex2 (Dolomanov et al., 2009)'
_computing_publication_material 'Olex2 (Dolomanov et al., 2009)'
_computing_structure_refinement 'ShelXL (Sheldrick, 2015)'
_computing_structure_solution 'ShelXT (Sheldrick, 2015)'
_diffrn_ambient_temperature 296(2)
_diffrn_detector 'CCD plate'
_diffrn_detector_area_resol_mean 16.0802
_diffrn_detector_type Eos
_diffrn_measured_fraction_theta_full 0.992
_diffrn_measured_fraction_theta_max 0.962
_diffrn_measurement_details
;
List of Runs (angles in degrees, time in seconds):

  # Type    Start    End  Width  t~exp~   \w     \q     \k     \f   Frames
#--------------------------------------------------------------------------
  1  \w     18.00 103.00   1.00    1.50    --   36.58  38.00 -30.00   85
  2  \w     52.00  78.00   1.00    1.50    --   36.58  77.00-150.00   26
  3  \w     44.00  98.00   1.00    1.50    --   36.58  57.00-180.00   54
  4  \w     48.00  75.00   1.00    7.50    --  108.00 -30.00 -90.00   27
  5  \w     42.00  88.00   1.00    7.50    --  108.00 -30.00 -60.00   46
  6  \w     90.00 170.00   1.00    7.50    --  108.00  30.00 -60.00   80
  7  \w    102.00 143.00   1.00    7.50    --  108.00 111.00  30.00   41
  8  \w     84.00 126.00   1.00    7.50    --  108.00 178.00 120.00   42
  9  \w     82.00 108.00   1.00    1.50    --   36.58 178.00  30.00   26
 10  \w     60.00 104.00   1.00    1.50    --   36.58 178.00-150.00   44
 11  \w     88.00 163.00   1.00    7.50    --  108.00  30.00-150.00   75
 12  \w     81.00 107.00   1.00    7.50    --  108.00 -95.00-180.00   26
 13  \w     40.00 108.00   1.00    7.50    --  108.00 -95.00-120.00   68
 14  \w     52.00 105.00   1.00    7.50    --  108.00 -95.00   0.00   53
 15  \w     58.00  91.00   1.00    7.50    --  108.00 -30.00  30.00   33
 16  \w     44.00 109.00   1.00    7.50    --  108.00 -95.00  90.00   65
 17  \w     43.00 125.00   1.00    7.50    --  108.00 -61.00 120.00   82
 18  \w     39.00  70.00   1.00    7.50    --  108.00 -30.00  90.00   31
 19  \w     38.00  89.00   1.00    7.50    --  108.00 -30.00   0.00   51
 20  \w     40.00  97.00   1.00    7.50    --  108.00 -45.00-120.00   57
 21  \w     37.00  76.00   1.00    1.50    --   36.58 -99.00-180.00   39
 22  \w      2.00  55.00   1.00    1.50    --   36.58 -38.00 -60.00   53
 23  \w     21.00  75.00   1.00    1.50    --   36.58 -99.00  30.00   54
 24  \w     -9.00  35.00   1.00    1.50    --   36.58 -77.00 120.00   44
 25  \w    -33.00  52.00   1.00    1.50    --   36.58 -38.00  30.00   85
;
_diffrn_measurement_device 'four-circle diffractometer'
_diffrn_measurement_device_type 'Xcalibur, Eos, Gemini'
_diffrn_measurement_method '\w scans'
_diffrn_orient_matrix_type 'CrysAlisPro convention (1999,Acta A55,543-557)'
_diffrn_orient_matrix_UB_11 0.0303697000
_diffrn_orient_matrix_UB_12 0.0995200000
_diffrn_orient_matrix_UB_13 -0.0507892000
_diffrn_orient_matrix_UB_21 -0.0257479000
_diffrn_orient_matrix_UB_22 0.0974626000
_diffrn_orient_matrix_UB_23 0.0947222000
_diffrn_orient_matrix_UB_31 0.2654048000
_diffrn_orient_matrix_UB_32 0.0329208000
_diffrn_orient_matrix_UB_33 0.0422888000
_diffrn_radiation_monochromator graphite
_diffrn_radiation_probe x-ray
_diffrn_radiation_type CuK\a
_diffrn_radiation_wavelength 1.54184
_diffrn_reflns_av_R_equivalents 0.0335
_diffrn_reflns_av_unetI/netI 0.0506
_diffrn_reflns_Laue_measured_fraction_full 0.992
_diffrn_reflns_Laue_measured_fraction_max 0.962
_diffrn_reflns_limit_h_max 7
_diffrn_reflns_limit_h_min -5
_diffrn_reflns_limit_k_max 14
_diffrn_reflns_limit_k_min -13
_diffrn_reflns_limit_l_max 17
_diffrn_reflns_limit_l_min -16
_diffrn_reflns_number 5724
_diffrn_reflns_point_group_measured_fraction_full 0.992
_diffrn_reflns_point_group_measured_fraction_max 0.962
_diffrn_reflns_theta_full 67.684
_diffrn_reflns_theta_max 72.319
_diffrn_reflns_theta_min 4.107
_diffrn_source 'fine-focus sealed X-ray tube'
_diffrn_source_type 'Enhance (Cu) X-ray Source'
_exptl_absorpt_coefficient_mu 9.909
_exptl_absorpt_correction_T_max 1.00000
_exptl_absorpt_correction_T_min 0.63285
_exptl_absorpt_correction_type multi-scan
_exptl_absorpt_process_details
;
CrysAlisPro 1.171.39.3a (Rigaku Oxford Diffraction, 2015)
Empirical absorption correction using spherical harmonics,
 implemented in SCALE3 ABSPACK scaling algorithm.
;
_exptl_crystal_colour yellow
_exptl_crystal_density_diffrn 1.782
_exptl_crystal_description block
_exptl_crystal_F_000 492
_exptl_crystal_size_max 0.10
_exptl_crystal_size_mid 0.08
_exptl_crystal_size_min 0.06
_refine_diff_density_max 0.774
_refine_diff_density_min -0.671
_refine_diff_density_rms 0.094
_refine_ls_extinction_method none
_refine_ls_goodness_of_fit_ref 1.033
_refine_ls_hydrogen_treatment mixed
_refine_ls_matrix_type full
_refine_ls_number_parameters 267
_refine_ls_number_reflns 3478
_refine_ls_number_restraints 0
_refine_ls_restrained_S_all 1.033
_refine_ls_R_factor_all 0.0365
_refine_ls_R_factor_gt 0.0321
_refine_ls_shift/su_max 0.001
_refine_ls_shift/su_mean 0.000
_refine_ls_structure_factor_coef Fsqd
_refine_ls_weighting_details
;
 w=1/[\s^2^(Fo^2^)+(0.0413P)^2^]
 where P=(Fo^2^+2Fc^2^)/3
;
_refine_ls_weighting_scheme calc
_refine_ls_wR_factor_gt 0.0774
_refine_ls_wR_factor_ref 0.0814
_reflns_Friedel_coverage 0.000
_reflns_number_gt 3187
_reflns_number_total 3478
_reflns_threshold_expression 'I > 2\s(I)'
_cod_data_source_file d0dt00654h2.cif
_cod_data_source_block 2
_cod_depositor_comments 'Adding full bibliography for 7704160--7704162.cif.'
_cod_original_cell_volume 914.62(11)
_cod_database_code 7704162
_shelxl_version_number 2013-2
_chemical_oxdiff_formula 'Cd C H O N'
_shelx_space_group_comment
;
The symmetry employed for this shelxl refinement is uniquely defined
by the following loop, which should always be used as a source of
symmetry information in preference to the above space-group names.
They are only intended as comments.
;
_reflns_odcompleteness_completeness 99.36
_reflns_odcompleteness_iscentric 1
_reflns_odcompleteness_theta 66.97
_olex2_refinement_description
;
1. Fixed Uiso
 At 1.2 times of:
  All C(H) groups, All C(H,H) groups
 At 1.5 times of:
  All O(H) groups
2.a Rotating group:
 O1W(H1WA)
2.b Secondary CH2 refined with riding coordinates:
 C10(H10A,H10B), C11(H11A,H11B), C12(H12A,H12B)
2.c Aromatic/amide H refined with riding coordinates:
 C7(H7), C6(H6), C4(H4), C3(H3), C20(H20), C8(H8), C18(H18), C15(H15),
 C21(H21), C17(H17)
;
_olex2_submission_special_instructions 'No special instructions were received'
_oxdiff_exptl_absorpt_empirical_details
;
Empirical correction (ABSPACK) includes:
- Absorption correction using spherical harmonics
- Frame scaling
;
_oxdiff_exptl_absorpt_empirical_full_max 1.399
_oxdiff_exptl_absorpt_empirical_full_min 0.770

loop_
_space_group_symop_operation_xyz
'x, y, z'
'-x, -y, -z'

loop_
_atom_site_label
_atom_site_type_symbol
_atom_site_fract_x
_atom_site_fract_y
_atom_site_fract_z
_atom_site_U_iso_or_equiv
_atom_site_adp_type
_atom_site_occupancy
_atom_site_site_symmetry_order
_atom_site_calc_flag
_atom_site_refinement_flags_posn
_atom_site_refinement_flags_adp
_atom_site_refinement_flags_occupancy
_atom_site_disorder_assembly
_atom_site_disorder_group
Cd1 Cd 0.27012(4) 0.92260(2) -0.13243(2) 0.02875(9) Uani 1 1 d . . . . .
O4 O 0.5638(5) 0.0236(3) 0.80275(19) 0.0360(5) Uani 1 1 d . . . . .
O5 O 0.7013(4) 0.2659(2) 0.26216(18) 0.0327(5) Uani 1 1 d . . . . .
O1 O 0.2450(5) 0.7926(3) -0.0476(2) 0.0411(6) Uani 1 1 d . . . . .
O3 O 0.1894(5) -0.0073(3) 0.7376(2) 0.0383(6) Uani 1 1 d . . . . .
O2 O 0.6186(5) 0.8886(2) -0.0022(2) 0.0387(6) Uani 1 1 d . . . . .
O1W O -0.1205(5) 0.8949(3) -0.1454(3) 0.0465(7) Uani 1 1 d . . . . .
H1WA H -0.1702 0.9519 -0.1651 0.070 Uiso 1 1 d GR . . . .
C5 C 0.5595(6) 0.5516(3) 0.1568(3) 0.0303(7) Uani 1 1 d . . . . .
C2 C 0.4921(6) 0.7199(3) 0.0557(2) 0.0287(6) Uani 1 1 d . . . . .
C7 C 0.7157(6) 0.7224(3) 0.1031(3) 0.0342(7) Uani 1 1 d . . . . .
H7 H 0.8428 0.7803 0.1018 0.041 Uiso 1 1 calc R . . . .
C9 C 0.4681(6) 0.4094(3) 0.2554(2) 0.0284(6) Uani 1 1 d . . . . .
C14 C 0.5540(6) 0.3161(3) 0.2958(2) 0.0265(6) Uani 1 1 d . . . . .
C19 C 0.4535(6) 0.0948(3) 0.6658(3) 0.0297(7) Uani 1 1 d . . . . .
C6 C 0.7492(6) 0.6384(3) 0.1524(3) 0.0342(7) Uani 1 1 d . . . . .
H6 H 0.8995 0.6396 0.1830 0.041 Uiso 1 1 calc R . . . .
C1 C 0.4488(7) 0.8061(3) -0.0011(3) 0.0330(7) Uani 1 1 d . . . . .
C4 C 0.3367(6) 0.5498(3) 0.1083(3) 0.0344(7) Uani 1 1 d . . . . .
H4 H 0.2091 0.4921 0.1094 0.041 Uiso 1 1 calc R . . . .
C13 C 0.4631(6) 0.2881(3) 0.3795(2) 0.0282(6) Uani 1 1 d . . . . .
C3 C 0.3029(6) 0.6328(4) 0.0584(3) 0.0349(7) Uani 1 1 d . . . . .
H3 H 0.1530 0.6305 0.0266 0.042 Uiso 1 1 calc R . . . .
C20 C 0.6814(7) 0.1467(4) 0.6655(3) 0.0373(8) Uani 1 1 d . . . . .
H20 H 0.8051 0.1486 0.7149 0.045 Uiso 1 1 calc R . . . .
C8 C 0.6030(6) 0.4612(3) 0.2064(3) 0.0314(7) Uani 1 1 d . . . . .
H8 H 0.7421 0.4371 0.2033 0.038 Uiso 1 1 calc R . . . .
C22 C 0.4002(7) 0.0334(3) 0.7396(3) 0.0317(7) Uani 1 1 d . . . . .
C16 C 0.5404(6) 0.1936(3) 0.5154(3) 0.0304(7) Uani 1 1 d . . . . .
C10 C 0.2448(6) 0.4413(3) 0.2774(3) 0.0336(7) Uani 1 1 d . . . . .
H10A H 0.1130 0.3788 0.2298 0.040 Uiso 1 1 calc R . . . .
H10B H 0.2379 0.5207 0.2694 0.040 Uiso 1 1 calc R . . . .
C18 C 0.2720(7) 0.0941(4) 0.5918(3) 0.0378(8) Uani 1 1 d . . . . .
H18 H 0.1195 0.0607 0.5923 0.045 Uiso 1 1 calc R . . . .
C11 C 0.2286(7) 0.4479(4) 0.3832(3) 0.0360(8) Uani 1 1 d . . . . .
H11A H 0.0822 0.4668 0.3945 0.043 Uiso 1 1 calc R . . . .
H11B H 0.3541 0.5145 0.4310 0.043 Uiso 1 1 calc R . . . .
C15 C 0.5915(6) 0.2358(3) 0.4325(3) 0.0311(7) Uani 1 1 d . . . . .
H15 H 0.7305 0.2247 0.4148 0.037 Uiso 1 1 calc R . . . .
C21 C 0.7229(6) 0.1956(4) 0.5910(3) 0.0367(8) Uani 1 1 d . . . . .
H21 H 0.8752 0.2305 0.5914 0.044 Uiso 1 1 calc R . . . .
C12 C 0.2441(6) 0.3260(3) 0.4000(3) 0.0344(7) Uani 1 1 d . . . . .
H12A H 0.2392 0.3344 0.4688 0.041 Uiso 1 1 calc R . . . .
H12B H 0.1101 0.2612 0.3565 0.041 Uiso 1 1 calc R . . . .
C17 C 0.3134(7) 0.1423(4) 0.5172(3) 0.0385(8) Uani 1 1 d . . . . .
H17 H 0.1890 0.1403 0.4680 0.046 Uiso 1 1 calc R . . . .
H1WB H -0.187(11) 0.891(6) -0.114(5) 0.07(2) Uiso 1 1 d . . . . .

loop_
_atom_site_aniso_label
_atom_site_aniso_U_11
_atom_site_aniso_U_22
_atom_site_aniso_U_33
_atom_site_aniso_U_23
_atom_site_aniso_U_13
_atom_site_aniso_U_12
Cd1 0.03348(14) 0.03064(14) 0.02922(13) 0.01714(9) 0.01073(9) 0.01010(9)
O4 0.0473(14) 0.0399(14) 0.0287(12) 0.0179(11) 0.0114(11) 0.0164(11)
O5 0.0442(13) 0.0289(12) 0.0338(12) 0.0162(10) 0.0161(11) 0.0147(10)
O1 0.0535(16) 0.0411(14) 0.0369(13) 0.0240(12) 0.0084(12) 0.0154(12)
O3 0.0416(14) 0.0406(14) 0.0433(14) 0.0255(12) 0.0172(12) 0.0097(11)
O2 0.0615(16) 0.0275(12) 0.0358(13) 0.0158(10) 0.0235(12) 0.0126(11)
O1W 0.0395(15) 0.069(2) 0.0540(17) 0.0396(16) 0.0225(14) 0.0258(14)
C5 0.0385(17) 0.0282(16) 0.0305(16) 0.0147(13) 0.0121(14) 0.0115(13)
C2 0.0410(17) 0.0225(15) 0.0266(15) 0.0119(13) 0.0107(13) 0.0090(13)
C7 0.0402(18) 0.0284(16) 0.0387(18) 0.0165(14) 0.0126(15) 0.0076(13)
C9 0.0340(16) 0.0273(15) 0.0268(15) 0.0111(12) 0.0075(13) 0.0109(12)
C14 0.0304(15) 0.0241(15) 0.0256(14) 0.0094(12) 0.0072(12) 0.0057(12)
C19 0.0387(17) 0.0266(15) 0.0279(15) 0.0124(13) 0.0113(14) 0.0093(13)
C6 0.0348(17) 0.0330(18) 0.0393(18) 0.0175(15) 0.0085(15) 0.0105(14)
C1 0.054(2) 0.0292(16) 0.0255(15) 0.0140(13) 0.0171(15) 0.0194(15)
C4 0.0367(18) 0.0331(17) 0.0368(18) 0.0191(15) 0.0081(15) 0.0046(13)
C13 0.0352(16) 0.0253(15) 0.0266(15) 0.0114(12) 0.0106(13) 0.0054(12)
C3 0.0364(17) 0.0363(18) 0.0338(17) 0.0166(15) 0.0045(14) 0.0081(14)
C20 0.0386(18) 0.044(2) 0.0353(18) 0.0235(16) 0.0058(15) 0.0089(15)
C8 0.0354(17) 0.0318(17) 0.0306(16) 0.0144(14) 0.0078(14) 0.0101(13)
C22 0.050(2) 0.0227(15) 0.0277(15) 0.0103(13) 0.0131(15) 0.0139(14)
C16 0.0390(17) 0.0284(16) 0.0299(16) 0.0149(13) 0.0122(14) 0.0104(13)
C10 0.0386(18) 0.0363(18) 0.0359(18) 0.0208(15) 0.0121(15) 0.0160(14)
C18 0.0354(17) 0.043(2) 0.0415(19) 0.0256(17) 0.0096(15) 0.0060(14)
C11 0.0429(19) 0.0371(19) 0.0368(18) 0.0165(15) 0.0169(16) 0.0174(15)
C15 0.0357(17) 0.0293(16) 0.0318(16) 0.0122(14) 0.0137(14) 0.0083(13)
C21 0.0336(17) 0.045(2) 0.0404(19) 0.0252(17) 0.0124(15) 0.0097(14)
C12 0.0377(18) 0.0393(19) 0.0353(17) 0.0207(15) 0.0157(15) 0.0118(14)
C17 0.0377(18) 0.047(2) 0.0346(18) 0.0244(16) 0.0028(15) 0.0059(15)

loop_
_atom_type_symbol
_atom_type_description
_atom_type_scat_dispersion_real
_atom_type_scat_dispersion_imag
_atom_type_scat_source
C C 0.0181 0.0091 'International Tables Vol C Tables 4.2.6.8 and 6.1.1.4'
H H 0.0000 0.0000 'International Tables Vol C Tables 4.2.6.8 and 6.1.1.4'
Cd Cd 0.1185 4.6533 'International Tables Vol C Tables 4.2.6.8 and 6.1.1.4'
O O 0.0492 0.0322 'International Tables Vol C Tables 4.2.6.8 and 6.1.1.4'

loop_
_geom_angle_atom_site_label_1
_geom_angle_atom_site_label_2
_geom_angle_atom_site_label_3
_geom_angle
_geom_angle_site_symmetry_1
_geom_angle_site_symmetry_3
_geom_angle_publ_flag
O4 Cd1 O5 82.92(9) 1_564 2_665 ?
O4 Cd1 C22 28.18(10) 1_564 1_564 ?
O5 Cd1 C22 82.91(9) 2_665 1_564 ?
O1 Cd1 O4 137.10(10) . 1_564 ?
O1 Cd1 O5 80.80(9) . 2_665 ?
O1 Cd1 O3 157.78(11) . 1_564 ?
O1 Cd1 O2 99.25(10) . 2_675 ?
O1 Cd1 O1W 84.50(11) . . ?
O1 Cd1 C22 160.12(11) . 1_564 ?
O3 Cd1 O4 56.17(9) 1_564 1_564 ?
O3 Cd1 O5 84.47(9) 1_564 2_665 ?
O3 Cd1 O2 100.19(10) 1_564 2_675 ?
O3 Cd1 O1W 82.73(10) 1_564 . ?
O3 Cd1 C22 27.99(11) 1_564 1_564 ?
O2 Cd1 O4 83.98(9) 2_675 1_564 ?
O2 Cd1 O5 160.40(10) 2_675 2_665 ?
O2 Cd1 C22 92.32(9) 2_675 1_564 ?
O1W Cd1 O4 138.00(10) . 1_564 ?
O1W Cd1 O5 103.07(11) . 2_665 ?
O1W Cd1 O2 96.42(12) . 2_675 ?
O1W Cd1 C22 110.35(11) . 1_564 ?
C22 O4 Cd1 87.7(2) . 1_546 ?
C14 O5 Cd1 140.4(2) . 2_665 ?
C1 O1 Cd1 105.5(2) . . ?
C22 O3 Cd1 94.6(2) . 1_546 ?
C1 O2 Cd1 117.3(2) . 2_675 ?
Cd1 O1W H1WA 110.2 . . ?
Cd1 O1W H1WB 134(6) . . ?
H1WA O1W H1WB 98.4 . . ?
C6 C5 C8 119.2(3) . . ?
C4 C5 C6 118.3(3) . . ?
C4 C5 C8 122.3(3) . . ?
C7 C2 C1 121.7(3) . . ?
C7 C2 C3 119.5(3) . . ?
C3 C2 C1 118.8(3) . . ?
C2 C7 H7 120.0 . . ?
C6 C7 C2 120.0(3) . . ?
C6 C7 H7 120.0 . . ?
C14 C9 C10 117.8(3) . . ?
C8 C9 C14 116.5(3) . . ?
C8 C9 C10 125.6(3) . . ?
O5 C14 C9 120.3(3) . . ?
O5 C14 C13 120.7(3) . . ?
C13 C14 C9 119.0(3) . . ?
C20 C19 C22 121.9(3) . . ?
C18 C19 C20 119.1(3) . . ?
C18 C19 C22 118.9(3) . . ?
C5 C6 H6 119.5 . . ?
C7 C6 C5 120.9(3) . . ?
C7 C6 H6 119.5 . . ?
O1 C1 O2 122.2(3) . . ?
O1 C1 C2 118.1(3) . . ?
O2 C1 C2 119.7(3) . . ?
C5 C4 H4 119.6 . . ?
C3 C4 C5 120.9(3) . . ?
C3 C4 H4 119.6 . . ?
C14 C13 C12 118.0(3) . . ?
C15 C13 C14 116.3(3) . . ?
C15 C13 C12 125.7(3) . . ?
C2 C3 H3 119.8 . . ?
C4 C3 C2 120.4(3) . . ?
C4 C3 H3 119.8 . . ?
C19 C20 H20 120.2 . . ?
C21 C20 C19 119.7(3) . . ?
C21 C20 H20 120.2 . . ?
C5 C8 H8 115.9 . . ?
C9 C8 C5 128.2(3) . . ?
C9 C8 H8 115.9 . . ?
O4 C22 Cd1 64.09(18) . 1_546 ?
O4 C22 C19 120.2(3) . . ?
O3 C22 Cd1 57.40(18) . 1_546 ?
O3 C22 O4 121.5(3) . . ?
O3 C22 C19 118.3(3) . . ?
C19 C22 Cd1 175.6(3) . 1_546 ?
C21 C16 C15 120.0(3) . . ?
C17 C16 C15 121.6(3) . . ?
C17 C16 C21 118.1(3) . . ?
C9 C10 H10A 109.4 . . ?
C9 C10 H10B 109.4 . . ?
C9 C10 C11 111.4(3) . . ?
H10A C10 H10B 108.0 . . ?
C11 C10 H10A 109.4 . . ?
C11 C10 H10B 109.4 . . ?
C19 C18 H18 119.4 . . ?
C19 C18 C17 121.2(3) . . ?
C17 C18 H18 119.4 . . ?
C10 C11 H11A 109.4 . . ?
C10 C11 H11B 109.4 . . ?
C10 C11 C12 111.3(3) . . ?
H11A C11 H11B 108.0 . . ?
C12 C11 H11A 109.4 . . ?
C12 C11 H11B 109.4 . . ?
C13 C15 C16 128.1(3) . . ?
C13 C15 H15 116.0 . . ?
C16 C15 H15 116.0 . . ?
C20 C21 C16 121.4(3) . . ?
C20 C21 H21 119.3 . . ?
C16 C21 H21 119.3 . . ?
C13 C12 C11 112.3(3) . . ?
C13 C12 H12A 109.1 . . ?
C13 C12 H12B 109.1 . . ?
C11 C12 H12A 109.1 . . ?
C11 C12 H12B 109.1 . . ?
H12A C12 H12B 107.9 . . ?
C16 C17 H17 119.8 . . ?
C18 C17 C16 120.4(3) . . ?
C18 C17 H17 119.8 . . ?

loop_
_geom_bond_atom_site_label_1
_geom_bond_atom_site_label_2
_geom_bond_distance
_geom_bond_site_symmetry_2
_geom_bond_publ_flag
Cd1 O4 2.411(3) 1_564 ?
Cd1 O5 2.472(2) 2_665 ?
Cd1 O1 2.204(3) . ?
Cd1 O3 2.264(3) 1_564 ?
Cd1 O2 2.350(3) 2_675 ?
Cd1 O1W 2.276(3) . ?
Cd1 C22 2.678(3) 1_564 ?
O4 Cd1 2.411(3) 1_546 ?
O4 C22 1.266(5) . ?
O5 Cd1 2.472(2) 2_665 ?
O5 C14 1.229(4) . ?
O1 C1 1.251(5) . ?
O3 Cd1 2.264(3) 1_546 ?
O3 C22 1.261(5) . ?
O2 Cd1 2.350(3) 2_675 ?
O2 C1 1.274(5) . ?
O1W H1WA 0.8724 . ?
O1W H1WB 0.66(6) . ?
C5 C6 1.404(5) . ?
C5 C4 1.394(5) . ?
C5 C8 1.469(5) . ?
C2 C7 1.391(5) . ?
C2 C1 1.497(4) . ?
C2 C3 1.395(5) . ?
C7 H7 0.9300 . ?
C7 C6 1.388(5) . ?
C9 C14 1.499(4) . ?
C9 C8 1.335(5) . ?
C9 C10 1.510(5) . ?
C14 C13 1.495(4) . ?
C19 C20 1.394(5) . ?
C19 C22 1.490(5) . ?
C19 C18 1.386(5) . ?
C6 H6 0.9300 . ?
C4 H4 0.9300 . ?
C4 C3 1.383(5) . ?
C13 C15 1.337(5) . ?
C13 C12 1.505(5) . ?
C3 H3 0.9300 . ?
C20 H20 0.9300 . ?
C20 C21 1.389(5) . ?
C8 H8 0.9300 . ?
C22 Cd1 2.678(3) 1_546 ?
C16 C15 1.473(5) . ?
C16 C21 1.399(5) . ?
C16 C17 1.394(5) . ?
C10 H10A 0.9700 . ?
C10 H10B 0.9700 . ?
C10 C11 1.518(5) . ?
C18 H18 0.9300 . ?
C18 C17 1.386(5) . ?
C11 H11A 0.9700 . ?
C11 H11B 0.9700 . ?
C11 C12 1.522(5) . ?
C15 H15 0.9300 . ?
C21 H21 0.9300 . ?
C12 H12A 0.9700 . ?
C12 H12B 0.9700 . ?
C17 H17 0.9300 . ?
